data_9011110
loop_
_publ_author_name
'Galy, J.'
'Meunier, G.'

_publ_section_title
;
 A propos de la cliffordite UTe3O8. Le Systeme UO3-TeO2 a 700 C. Structure
 cristalline de UTe3O9
 Sample: T = 700 C
;
_journal_name_full 'Acta Crystallographica, Section B'
_journal_page_first 608
_journal_page_last 616
_journal_paper_doi 10.1107/S0567740871002632
_journal_volume 27
_journal_year 1971
_chemical_compound_source Synthetic
_chemical_formula_sum 'O9 Te3 U'
_chemical_name_mineral Cliffordite
_space_group_IT_number 205
_symmetry_space_group_name_Hall '-P 2ac 2ab 3'
_symmetry_space_group_name_H-M 'P a -3'
_cell_angle_alpha 90
_cell_angle_beta 90
_cell_angle_gamma 90
_cell_length_a 11.370
_cell_length_b 11.370
_cell_length_c 11.370
_cell_formula_units_Z 8
_cell_volume 1469.878
_database_code_amcsd 0009388
_diffrn_ambient_temperature 973.15
_exptl_crystal_density_diffrn 6.912
_cod_original_sg_symbol_H-M 'P a 3'
_cod_original_formula_sum 'U Te3 O9'
_cod_database_code 9011110

loop_
_space_group_symop_operation_xyz
x,y,z
1/2+z,x,1/2-y
z,1/2-x,1/2+y
1/2-z,1/2+x,y
-z,-x,-y
1/2+y,1/2-z,-x
1/2-y,-z,1/2+x
-y,1/2+z,1/2-x
y,z,x
x,1/2-y,1/2+z
1/2-x,1/2+y,z
1/2+x,y,1/2-z
-x,-y,-z
1/2-z,-x,1/2+y
-z,1/2+x,1/2-y
1/2+z,1/2-x,-y
z,x,y
1/2-y,1/2+z,x
1/2+y,z,1/2-x
y,1/2-z,1/2+x
-y,-z,-x
-x,1/2+y,1/2-z
1/2+x,1/2-y,-z
1/2-x,-y,1/2+z

loop_
_atom_site_label
_atom_site_fract_x
_atom_site_fract_y
_atom_site_fract_z
_atom_site_U_iso_or_equiv
U1 0.00000 0.00000 0.00000 0.00722
U2 0.50000 0.50000 0.50000 0.00735
Te 0.26360 0.28450 0.04740 0.00608
O1 0.17800 0.40800 0.09200 0.00418
O2 0.34800 0.10600 0.41900 0.00608
O3 0.10400 0.10400 0.10400 0.01482
O4 0.60000 0.60000 0.60000 0.00595
O5 0.22100 0.22100 0.22100 0.00937

loop_
_cod_related_entry_id
_cod_related_entry_database
_cod_related_entry_code
1 AMCSD 0009388
